data_4038960
loop_
_publ_author_name
'Vasin, V.A.'
'Razin, V.V.'
'Bezrukova, E.V.'
'Popkova, Yu.A.'
'Somov, N.V.'

_publ_section_title
;
 Rearrangements of 3H-PyrazolesAdducts of Dimethyl Acetylenedicarboxylate
 with Diphenyldiazomethane and 9-Diazofluorene
;
_journal_issue 6
_journal_name_full
;
 Russian Journal of Organic Chemistry
;
_journal_page_first 892
_journal_page_last 900
_journal_paper_doi 10.1134/S1070428018060118
_journal_volume 54
_journal_year 2018
_chemical_formula_sum 'C19 H14 N2 O4'
_chemical_formula_weight 334.32
_space_group_IT_number 14
_space_group_name_Hall '-P 2ybc'
_space_group_name_H-M_alt 'P 1 21/c 1'
_symmetry_cell_setting monoclinic
_symmetry_Int_Tables_number 14
_symmetry_space_group_name_Hall '-P 2ybc'
_symmetry_space_group_name_H-M 'P 1 21/c 1'
_atom_sites_solution_hydrogens mixed
_audit_creation_date 2017-01-17T11:30:49-00:00
_audit_creation_method 'WinGX routine CIF_UPDATE'
_cell_angle_alpha 90
_cell_angle_beta 132.96(3)
_cell_angle_gamma 90
_cell_formula_units_Z 4
_cell_length_a 12.653(2)
_cell_length_b 7.2325(5)
_cell_length_c 23.507(4)
_cell_measurement_reflns_used 11542
_cell_measurement_temperature 293(2)
_cell_measurement_theta_max 30.739
_cell_measurement_theta_min 3.573
_cell_volume 1574.2(7)
_computing_cell_refinement 'CrysAlisPro 1.171.39.8e (Rigaku OD, 2015)'
_computing_data_collection 'CrysAlisPro 1.171.39.8e (Rigaku OD, 2015)'
_computing_data_reduction 'CrysAlisPro 1.171.39.8e (Rigaku OD, 2015)'
_computing_structure_refinement 'SHELXL-2014/7 (Sheldrick, 2014)'
_diffrn_ambient_temperature 293(2)
_diffrn_detector 'CCD plate'
_diffrn_measured_fraction_theta_full 0.996
_diffrn_measured_fraction_theta_max 0.997
_diffrn_measurement_device 'four-circle diffractometer'
_diffrn_measurement_device_type 'XtaLAB Pro: Kappa single'
_diffrn_measurement_method '\w scans'
_diffrn_orient_matrix_type 'CrysAlisPro convention (1999,Acta A55,543-557)'
_diffrn_orient_matrix_UB_11 0.004599
_diffrn_orient_matrix_UB_12 0.0074123
_diffrn_orient_matrix_UB_13 0.0317131
_diffrn_orient_matrix_UB_21 0.0591725
_diffrn_orient_matrix_UB_22 0.0615292
_diffrn_orient_matrix_UB_23 0.0188367
_diffrn_orient_matrix_UB_31 -0.0484008
_diffrn_orient_matrix_UB_32 0.0760516
_diffrn_orient_matrix_UB_33 -0.0183739
_diffrn_radiation_monochromator graphite
_diffrn_radiation_probe x-ray
_diffrn_radiation_type MoK\a
_diffrn_radiation_wavelength 0.71073
_diffrn_reflns_av_R_equivalents 0.0597
_diffrn_reflns_av_unetI/netI 0.0769
_diffrn_reflns_Laue_measured_fraction_full 0.996
_diffrn_reflns_Laue_measured_fraction_max 0.997
_diffrn_reflns_limit_h_max 16
_diffrn_reflns_limit_h_min -16
_diffrn_reflns_limit_k_max 9
_diffrn_reflns_limit_k_min -9
_diffrn_reflns_limit_l_max 31
_diffrn_reflns_limit_l_min -31
_diffrn_reflns_number 55024
_diffrn_reflns_point_group_measured_fraction_full 0.996
_diffrn_reflns_point_group_measured_fraction_max 0.997
_diffrn_reflns_theta_full 25.242
_diffrn_reflns_theta_max 28.282
_diffrn_reflns_theta_min 3.575
_diffrn_source 'fine-focus sealed X-ray tube'
_diffrn_source_type 'Enhance (Mo) X-ray Source'
_exptl_absorpt_coefficient_mu 0.101
_exptl_absorpt_correction_T_max 1
_exptl_absorpt_correction_T_min 0.45141
_exptl_absorpt_correction_type multi-scan
_exptl_absorpt_process_details
;
        CrysAlisPro 1.171.39.8e (Rigaku Oxford Diffraction, 2015)
        Empirical absorption correction using spherical harmonics,
 implemented in SCALE3 ABSPACK scaling algorithm.
;
_exptl_crystal_density_diffrn 1.411
_exptl_crystal_description prism
_exptl_crystal_F_000 696
_exptl_crystal_size_max 0.514
_exptl_crystal_size_mid 0.334
_exptl_crystal_size_min 0.152
_refine_diff_density_max 0.22
_refine_diff_density_min -0.175
_refine_diff_density_rms 0.032
_refine_ls_extinction_method none
_refine_ls_goodness_of_fit_ref 1.025
_refine_ls_hydrogen_treatment mixed
_refine_ls_matrix_type full
_refine_ls_number_parameters 260
_refine_ls_number_reflns 3908
_refine_ls_number_restraints 0
_refine_ls_restrained_S_all 1.025
_refine_ls_R_factor_all 0.0628
_refine_ls_R_factor_gt 0.0457
_refine_ls_shift/su_max 0
_refine_ls_shift/su_mean 0
_refine_ls_structure_factor_coef Fsqd
_refine_ls_weighting_details 'w=1/[\s^2^(Fo^2^)+(0.0550P)^2^+0.3516P] where P=(Fo^2^+2Fc^2^)/3'
_refine_ls_weighting_scheme calc
_refine_ls_wR_factor_gt 0.1124
_refine_ls_wR_factor_ref 0.1206
_reflns_Friedel_coverage 0
_reflns_number_gt 2960
_reflns_number_total 3908
_reflns_threshold_expression 'I > 2\s(I)'
_cod_data_source_file tmpngqeiemg
_cod_data_source_block my-190
_cod_original_sg_symbol_H-M 'P 21/c'
_cod_database_code 4038960

loop_
_symmetry_equiv_pos_as_xyz
'x, y, z'
'-x, y+1/2, -z+1/2'
'-x, -y, -z'
'x, -y-1/2, z-1/2'

loop_
_atom_site_label
_atom_site_type_symbol
_atom_site_fract_x
_atom_site_fract_y
_atom_site_fract_z
_atom_site_U_iso_or_equiv
_atom_site_adp_type
_atom_site_occupancy
_atom_site_site_symmetry_order
_atom_site_calc_flag
_atom_site_refinement_flags_posn
_atom_site_refinement_flags_adp
_atom_site_refinement_flags_occupancy
_atom_site_disorder_assembly
_atom_site_disorder_group
C01 C 0.28388(15) 0.30048(19) 0.29015(8) 0.0426(3) Uani 1 1 d . . . . .
C02 C 0.42683(15) 0.25207(19) 0.35738(8) 0.0406(3) Uani 1 1 d . . . . .
C03 C 0.42895(14) 0.25887(18) 0.41767(7) 0.0376(3) Uani 1 1 d . . . . .
C04 C 0.24472(14) 0.34185(18) 0.42158(8) 0.0387(3) Uani 1 1 d . . . . .
C05 C 0.34531(14) 0.31957(17) 0.50232(8) 0.0392(3) Uani 1 1 d . . . . .
C06 C 0.49407(14) 0.26627(17) 0.54311(7) 0.0387(3) Uani 1 1 d . . . . .
C07 C 0.53598(14) 0.23356(17) 0.50168(7) 0.0383(3) Uani 1 1 d . . . . .
C08 C 0.67825(16) 0.1792(2) 0.54183(9) 0.0499(4) Uani 1 1 d . . . . .
C09 C 0.77787(17) 0.1608(2) 0.62152(10) 0.0589(4) Uani 1 1 d . . . . .
C10 C 0.73799(18) 0.1965(3) 0.66235(10) 0.0632(5) Uani 1 1 d . . . . .
C11 C 0.59872(18) 0.2470(2) 0.62435(9) 0.0541(4) Uani 1 1 d . . . . .
C12 C 0.29596(18) 0.3522(2) 0.53984(9) 0.0506(4) Uani 1 1 d . . . . .
C13 C 0.15600(19) 0.4055(2) 0.49917(11) 0.0574(4) Uani 1 1 d . . . . .
C14 C 0.05958(18) 0.4278(2) 0.41917(10) 0.0559(4) Uani 1 1 d . . . . .
C15 C 0.10246(16) 0.3960(2) 0.37985(9) 0.0493(4) Uani 1 1 d . . . . .
C16 C 0.54260(16) 0.2088(2) 0.35922(9) 0.0466(3) Uani 1 1 d . . . . .
C17 C 0.6302(2) 0.2765(3) 0.29942(14) 0.0740(5) Uani 1 1 d . . . . .
H17A H 0.729 0.2764 0.3481 0.111 Uiso 1 1 calc R U . . .
H17B H 0.6181 0.3663 0.2653 0.111 Uiso 1 1 calc R U . . .
H17C H 0.6054 0.1561 0.2761 0.111 Uiso 1 1 calc R U . . .
C18 C 0.21726(16) 0.3007(2) 0.20806(8) 0.0453(3) Uani 1 1 d . . . . .
C19 C 0.0404(2) 0.4356(3) 0.08447(10) 0.0772(6) Uani 1 1 d . . . . .
H19A H 0.108 0.4563 0.0789 0.116 Uiso 1 1 calc R U . . .
H19B H -0.0294 0.5337 0.0594 0.116 Uiso 1 1 calc R U . . .
H19C H -0.0079 0.3197 0.0609 0.116 Uiso 1 1 calc R U . . .
N1 N 0.29166(11) 0.31066(15) 0.38274(6) 0.0390(3) Uani 1 1 d . . . . .
N2 N 0.20127(12) 0.33456(17) 0.30486(6) 0.0445(3) Uani 1 1 d . . . . .
O01 O 0.11698(14) 0.43116(17) 0.16643(6) 0.0641(3) Uani 1 1 d . . . . .
O02 O 0.24818(13) 0.19443(18) 0.18225(7) 0.0666(4) Uani 1 1 d . . . . .
O03 O 0.53738(12) 0.32237(15) 0.31253(6) 0.0520(3) Uani 1 1 d . . . . .
O04 O 0.63123(16) 0.0874(2) 0.39599(9) 0.0821(4) Uani 1 1 d . . . . .
H08A H 0.7042(19) 0.155(2) 0.5130(10) 0.060(5) Uiso 1 1 d . . . . .
H09A H 0.874(2) 0.123(3) 0.6467(11) 0.067(5) Uiso 1 1 d . . . . .
H10A H 0.810(2) 0.187(3) 0.7204(12) 0.079(6) Uiso 1 1 d . . . . .
H11A H 0.5710(19) 0.270(2) 0.6541(10) 0.060(5) Uiso 1 1 d . . . . .
H12A H 0.3560(19) 0.336(2) 0.5950(11) 0.061(5) Uiso 1 1 d . . . . .
H13A H 0.124(2) 0.430(3) 0.5261(11) 0.067(5) Uiso 1 1 d . . . . .
H14A H -0.038(2) 0.465(2) 0.3908(10) 0.065(5) Uiso 1 1 d . . . . .
H15A H 0.0438(19) 0.414(2) 0.3271(10) 0.057(5) Uiso 1 1 d . . . . .

loop_
_atom_site_aniso_label
_atom_site_aniso_U_11
_atom_site_aniso_U_22
_atom_site_aniso_U_33
_atom_site_aniso_U_23
_atom_site_aniso_U_13
_atom_site_aniso_U_12
C01 0.0430(7) 0.0420(7) 0.0393(7) -0.0008(5) 0.0266(6) -0.0024(6)
C02 0.0399(7) 0.0388(7) 0.0417(7) 0.0003(5) 0.0273(6) -0.0022(5)
C03 0.0328(6) 0.0355(6) 0.0388(7) 0.0001(5) 0.0221(6) -0.0031(5)
C04 0.0350(6) 0.0383(7) 0.0401(7) -0.0012(5) 0.0246(6) -0.0036(5)
C05 0.0388(7) 0.0346(6) 0.0391(6) -0.0001(5) 0.0245(6) -0.0023(5)
C06 0.0357(7) 0.0345(6) 0.0364(6) 0.0022(5) 0.0208(6) -0.0020(5)
C07 0.0326(6) 0.0338(6) 0.0388(6) 0.0017(5) 0.0204(6) -0.0032(5)
C08 0.0370(7) 0.0512(8) 0.0523(8) 0.0054(7) 0.0268(7) 0.0002(6)
C09 0.0340(7) 0.0628(10) 0.0553(9) 0.0114(8) 0.0207(7) 0.0050(7)
C10 0.0445(9) 0.0743(11) 0.0398(8) 0.0116(8) 0.0165(7) 0.0054(8)
C11 0.0486(8) 0.0616(9) 0.0375(7) 0.0046(7) 0.0236(7) 0.0016(7)
C12 0.0566(9) 0.0515(8) 0.0464(8) 0.0001(6) 0.0361(8) 0.0015(7)
C13 0.0610(10) 0.0602(10) 0.0670(10) -0.0004(8) 0.0499(9) 0.0041(8)
C14 0.0423(8) 0.0605(10) 0.0678(10) 0.0027(8) 0.0387(8) 0.0039(7)
C15 0.0348(7) 0.0587(9) 0.0442(8) 0.0023(7) 0.0229(6) 0.0000(6)
C16 0.0482(8) 0.0458(8) 0.0497(8) 0.0010(6) 0.0350(7) 0.0003(6)
C17 0.0882(14) 0.0781(13) 0.0952(14) -0.0033(11) 0.0780(13) -0.0071(10)
C18 0.0438(8) 0.0470(8) 0.0387(7) -0.0029(6) 0.0256(6) -0.0050(6)
C19 0.0939(14) 0.0771(12) 0.0422(9) 0.0134(8) 0.0392(10) 0.0145(11)
N1 0.0314(5) 0.0456(6) 0.0330(5) 0.0004(4) 0.0192(5) -0.0020(4)
N2 0.0367(6) 0.0534(7) 0.0328(6) 0.0003(5) 0.0195(5) -0.0018(5)
O01 0.0784(8) 0.0656(7) 0.0442(6) 0.0129(5) 0.0401(6) 0.0194(6)
O02 0.0634(7) 0.0757(8) 0.0452(6) -0.0101(5) 0.0309(6) 0.0085(6)
O03 0.0580(6) 0.0545(6) 0.0573(6) 0.0026(5) 0.0447(6) -0.0012(5)
O04 0.0921(10) 0.0836(9) 0.1059(11) 0.0418(8) 0.0814(9) 0.0445(8)

loop_
_atom_type_symbol
_atom_type_description
_atom_type_scat_dispersion_real
_atom_type_scat_dispersion_imag
_atom_type_scat_source
C C 0.0033 0.0016 'International Tables Vol C Tables 4.2.6.8 and 6.1.1.4'
H H 0 0 'International Tables Vol C Tables 4.2.6.8 and 6.1.1.4'
N N 0.0061 0.0033 'International Tables Vol C Tables 4.2.6.8 and 6.1.1.4'
O O 0.0106 0.006 'International Tables Vol C Tables 4.2.6.8 and 6.1.1.4'

loop_
_exptl_crystal_face_index_h
_exptl_crystal_face_index_k
_exptl_crystal_face_index_l
_exptl_crystal_face_perp_dist
12 0 -33 0.1692
-12 0 33 0.0864
-6 8 -6 0.2006
-8 0 -12 0.1159
8 0 12 0.036
4 -10 -7 0.7763

loop_
_geom_angle_atom_site_label_1
_geom_angle_atom_site_label_2
_geom_angle_atom_site_label_3
_geom_angle
_geom_angle_site_symmetry_1
_geom_angle_site_symmetry_3
_geom_angle_publ_flag
N2 C01 C02 112.92(12) . . ?
N2 C01 C18 119.09(13) . . ?
C02 C01 C18 127.77(14) . . ?
C03 C02 C01 104.50(12) . . ?
C03 C02 C16 130.30(13) . . ?
C01 C02 C16 125.20(13) . . ?
N1 C03 C02 105.09(12) . . ?
N1 C03 C07 118.24(12) . . ?
C02 C03 C07 136.61(13) . . ?
C15 C04 C05 122.08(14) . . ?
C15 C04 N1 120.12(13) . . ?
C05 C04 N1 117.80(12) . . ?
C04 C05 C12 116.73(13) . . ?
C04 C05 C06 119.54(13) . . ?
C12 C05 C06 123.73(13) . . ?
C11 C06 C07 118.20(13) . . ?
C11 C06 C05 121.03(14) . . ?
C07 C06 C05 120.77(12) . . ?
C08 C07 C06 119.74(13) . . ?
C08 C07 C03 121.88(13) . . ?
C06 C07 C03 118.38(12) . . ?
C09 C08 C07 120.47(16) . . ?
C09 C08 H08A 120.8(11) . . ?
C07 C08 H08A 118.7(11) . . ?
C08 C09 C10 119.90(16) . . ?
C08 C09 H09A 117.6(11) . . ?
C10 C09 H09A 122.5(11) . . ?
C11 C10 C09 120.82(16) . . ?
C11 C10 H10A 118.7(12) . . ?
C09 C10 H10A 120.5(12) . . ?
C10 C11 C06 120.84(17) . . ?
C10 C11 H11A 120.1(11) . . ?
C06 C11 H11A 119.0(11) . . ?
C13 C12 C05 121.56(15) . . ?
C13 C12 H12A 115.5(11) . . ?
C05 C12 H12A 122.9(11) . . ?
C12 C13 C14 120.08(16) . . ?
C12 C13 H13A 120.6(11) . . ?
C14 C13 H13A 119.3(11) . . ?
C15 C14 C13 120.48(15) . . ?
C15 C14 H14A 119.6(11) . . ?
C13 C14 H14A 119.9(11) . . ?
C14 C15 C04 119.06(15) . . ?
C14 C15 H15A 123.8(11) . . ?
C04 C15 H15A 117.1(11) . . ?
O04 C16 O03 122.53(14) . . ?
O04 C16 C02 126.69(14) . . ?
O03 C16 C02 110.78(12) . . ?
O03 C17 H17A 109.5 . . ?
O03 C17 H17B 109.5 . . ?
H17A C17 H17B 109.5 . . ?
O03 C17 H17C 109.5 . . ?
H17A C17 H17C 109.5 . . ?
H17B C17 H17C 109.5 . . ?
O02 C18 O01 124.06(14) . . ?
O02 C18 C01 124.32(14) . . ?
O01 C18 C01 111.60(13) . . ?
O01 C19 H19A 109.5 . . ?
O01 C19 H19B 109.5 . . ?
H19A C19 H19B 109.5 . . ?
O01 C19 H19C 109.5 . . ?
H19A C19 H19C 109.5 . . ?
H19B C19 H19C 109.5 . . ?
N2 N1 C03 113.68(11) . . ?
N2 N1 C04 121.05(11) . . ?
C03 N1 C04 125.25(11) . . ?
C01 N2 N1 103.80(11) . . ?
C18 O01 C19 115.57(14) . . ?
C16 O03 C17 116.28(13) . . ?

loop_
_geom_bond_atom_site_label_1
_geom_bond_atom_site_label_2
_geom_bond_distance
_geom_bond_site_symmetry_2
_geom_bond_publ_flag
C01 N2 1.3288(19) . ?
C01 C02 1.413(2) . ?
C01 C18 1.489(2) . ?
C02 C03 1.4001(19) . ?
C02 C16 1.469(2) . ?
C03 N1 1.3740(17) . ?
C03 C07 1.4566(19) . ?
C04 C15 1.396(2) . ?
C04 C05 1.398(2) . ?
C04 N1 1.4060(18) . ?
C05 C12 1.405(2) . ?
C05 C06 1.467(2) . ?
C06 C11 1.405(2) . ?
C06 C07 1.410(2) . ?
C07 C08 1.404(2) . ?
C08 C09 1.377(2) . ?
C08 H08A 0.950(18) . ?
C09 C10 1.379(3) . ?
C09 H09A 0.967(19) . ?
C10 C11 1.375(2) . ?
C10 H10A 1.00(2) . ?
C11 H11A 0.986(19) . ?
C12 C13 1.375(2) . ?
C12 H12A 0.964(18) . ?
C13 C14 1.387(3) . ?
C13 H13A 0.972(19) . ?
C14 C15 1.373(2) . ?
C14 H14A 0.964(19) . ?
C15 H15A 0.923(17) . ?
C16 O04 1.2059(19) . ?
C16 O03 1.3358(18) . ?
C17 O03 1.442(2) . ?
C17 H17A 0.96 . ?
C17 H17B 0.96 . ?
C17 H17C 0.96 . ?
C18 O02 1.1980(18) . ?
C18 O01 1.3288(18) . ?
C19 O01 1.4518(19) . ?
C19 H19A 0.96 . ?
C19 H19B 0.96 . ?
C19 H19C 0.96 . ?
N1 N2 1.3547(16) . ?
